data_2205364
loop_
_publ_author_name
'Bowes, Katharine F.'
'Cole, Jacqueline M.'
'Szablewski, Marek'

_publ_section_title
;
 2,3,5-Trichloro-6-(4-methylpiperidin-1-yl)-1,4-benzoquinone: a
 synchrotron study
;
_journal_issue 3
_journal_name_full 'Acta Crystallographica Section E'
_journal_page_first o696
_journal_page_last o698
_journal_paper_doi 10.1107/S1600536805004010
_journal_volume 61
_journal_year 2005
_chemical_formula_iupac 'C12 H12 Cl3 N O2'
_chemical_formula_moiety 'C12 H12 Cl3 N O2'
_chemical_formula_sum 'C12 H12 Cl3 N O2'
_chemical_formula_weight 308.58
_chemical_name_systematic
;
2,3,5-Trichloro-6-(4-methylpiperidin-1-yl)-1,4-benzoquinone
;
_space_group_IT_number 2
_symmetry_cell_setting triclinic
_symmetry_space_group_name_Hall '-P 1'
_symmetry_space_group_name_H-M 'P -1'
_atom_sites_solution_hydrogens geom
_atom_sites_solution_primary heavy
_atom_sites_solution_secondary difmap
_audit_creation_method SHELXL-97
_cell_angle_alpha 70.64(3)
_cell_angle_beta 83.96(3)
_cell_angle_gamma 82.27(3)
_cell_formula_units_Z 2
_cell_length_a 6.9577(14)
_cell_length_b 9.3611(19)
_cell_length_c 10.724(2)
_cell_measurement_reflns_used 3573
_cell_measurement_temperature 150(2)
_cell_measurement_theta_max 27.58
_cell_measurement_theta_min 2.48
_cell_volume 651.6(3)
_computing_cell_refinement SMART
_computing_data_collection 'SMART (Bruker, 1998)'
_computing_data_reduction 'SAINT (Bruker, 1998)'
_computing_molecular_graphics 'SHELXTL (Bruker, 1998)'
_computing_publication_material SHELXL97
_computing_structure_refinement 'SHELXL97 (Sheldrick, 1997)'
_computing_structure_solution 'SHELXS97 (Sheldrick, 1997)'
_diffrn_ambient_temperature 150(2)
_diffrn_measured_fraction_theta_full 0.984
_diffrn_measured_fraction_theta_max 0.957
_diffrn_measurement_device_type 'Bruker SMART'
_diffrn_measurement_method CCD
_diffrn_radiation_monochromator 'Si (111)'
_diffrn_radiation_source 'Station 9.8, SRS, Daresbury labs, UK'
_diffrn_radiation_type synchrotron
_diffrn_radiation_wavelength 0.6928
_diffrn_reflns_av_R_equivalents 0.0238
_diffrn_reflns_av_sigmaI/netI 0.0386
_diffrn_reflns_limit_h_max 8
_diffrn_reflns_limit_h_min -9
_diffrn_reflns_limit_k_max 10
_diffrn_reflns_limit_k_min -12
_diffrn_reflns_limit_l_max 14
_diffrn_reflns_limit_l_min -13
_diffrn_reflns_number 4339
_diffrn_reflns_theta_full 25.05
_diffrn_reflns_theta_max 28.26
_diffrn_reflns_theta_min 2.02
_diffrn_standards_decay_% 0
_diffrn_standards_number 0
_exptl_absorpt_coefficient_mu 0.695
_exptl_absorpt_correction_T_max 0.99
_exptl_absorpt_correction_T_min 0.91
_exptl_absorpt_correction_type multi-scan
_exptl_absorpt_process_details '(SADABS; Bruker, 1998)'
_exptl_crystal_colour 'deep purple'
_exptl_crystal_density_diffrn 1.573
_exptl_crystal_density_method 'not measured'
_exptl_crystal_description needle
_exptl_crystal_F_000 316
_exptl_crystal_size_max 0.09
_exptl_crystal_size_mid 0.04
_exptl_crystal_size_min 0.02
_refine_diff_density_max 0.478
_refine_diff_density_min -0.247
_refine_ls_extinction_method none
_refine_ls_goodness_of_fit_ref 1.054
_refine_ls_hydrogen_treatment constr
_refine_ls_matrix_type full
_refine_ls_number_parameters 163
_refine_ls_number_reflns 3099
_refine_ls_number_restraints 0
_refine_ls_restrained_S_all 1.054
_refine_ls_R_factor_all 0.0340
_refine_ls_R_factor_gt 0.0327
_refine_ls_shift/su_max 0.001
_refine_ls_shift/su_mean 0.000
_refine_ls_structure_factor_coef Fsqd
_refine_ls_weighting_details 'calc w = 1/[\s^2^(Fo^2^)+(0.0527P)^2^+0.1747P] where P = (Fo^2^+2Fc^2^)/3'
_refine_ls_weighting_scheme calc
_refine_ls_wR_factor_gt 0.0910
_refine_ls_wR_factor_ref 0.0923
_reflns_number_gt 2932
_reflns_number_total 3099
_reflns_threshold_expression I>2\s(I)
_cod_data_source_file su6166.cif
_cod_data_source_block I
_cod_depositor_comments
;
The following automatic conversions were performed:
'_symmetry_cell_setting' value 'Triclinic' changed to 'triclinic'
according to '/home/saulius/struct/CIF-dictionaries/cif_core.dic'
dictionary named 'cif_core.dic' version 2.4.1 from 2010-06-29.

Automatic conversion script
Id: cif_fix_enum 1527 2010-12-29 10:47:43Z saulius 

The following automatic conversions were performed:

'_symmetry_cell_setting' value 'Triclinic' changed to 'triclinic'
according to /home/saulius/struct/CIF-dictionaries/cif_core.dic
dictionary named 'cif_core.dic' version 2.4.1 from 2010-06-29.

Automatic conversion script
Id: cif_fix_values 1715 2011-07-08 13:25:40Z adriana 
;
_cod_original_cell_volume 651.6(2)
_cod_database_code 2205364
_cod_database_fobs_code 2205364

loop_
_symmetry_equiv_pos_as_xyz
'x, y, z'
'-x, -y, -z'

loop_
_atom_site_label
_atom_site_fract_x
_atom_site_fract_y
_atom_site_fract_z
_atom_site_U_iso_or_equiv
_atom_site_adp_type
_atom_site_calc_flag
_atom_site_refinement_flags
_atom_site_occupancy
_atom_site_type_symbol
Cl1 0.40844(5) 0.67593(3) 0.46314(3) 0.02639(10) Uani d . 1 Cl
Cl2 0.12225(5) 1.17185(4) 0.59392(3) 0.02531(10) Uani d . 1 Cl
Cl3 0.52239(5) 0.88092(4) 0.16632(3) 0.02700(11) Uani d . 1 Cl
O2 0.23842(15) 0.85730(12) 0.62530(10) 0.0287(2) Uani d . 1 O
O1 0.38847(15) 1.19610(11) 0.12496(9) 0.0279(2) Uani d . 1 O
C5 0.26794(17) 0.93849(14) 0.51072(12) 0.0202(2) Uani d . 1 C
N1 0.23548(16) 1.35048(12) 0.29519(11) 0.0223(2) Uani d . 1 N
C2 0.36597(18) 1.12306(14) 0.24144(12) 0.0201(2) Uani d . 1 C
C1 0.27294(17) 1.19709(14) 0.34266(12) 0.0192(2) Uani d . 1 C
C6 0.22229(17) 1.10331(15) 0.46732(12) 0.0197(2) Uani d . 1 C
C4 0.36487(17) 0.86981(14) 0.40931(12) 0.0198(2) Uani d . 1 C
C7 0.38420(18) 1.44789(14) 0.21613(12) 0.0219(2) Uani d . 1 C
H7A 0.4948 1.3836 0.1894 0.026 Uiso calc R 1 H
H7B 0.4335 1.4999 0.2711 0.026 Uiso calc R 1 H
C11 0.05998(19) 1.43523(15) 0.33421(14) 0.0261(3) Uani d . 1 C
H11A 0.0924 1.4867 0.3952 0.031 Uiso calc R 1 H
H11B -0.0372 1.3642 0.3811 0.031 Uiso calc R 1 H
C8 0.3023(2) 1.56646(15) 0.09304(13) 0.0249(3) Uani d . 1 C
H8A 0.2685 1.5149 0.0325 0.030 Uiso calc R 1 H
H8B 0.4024 1.6347 0.0461 0.030 Uiso calc R 1 H
C3 0.41441(17) 0.95444(14) 0.28565(12) 0.0201(2) Uani d . 1 C
C9 0.1219(2) 1.66056(15) 0.12904(14) 0.0270(3) Uani d . 1 C
H9A 0.1611 1.7167 0.1854 0.032 Uiso calc R 1 H
C10 -0.0247(2) 1.55350(15) 0.21080(15) 0.0279(3) Uani d . 1 C
H10A -0.0696 1.5003 0.1551 0.033 Uiso calc R 1 H
H10B -0.1390 1.6140 0.2382 0.033 Uiso calc R 1 H
C12 0.0382(3) 1.77758(19) 0.00529(17) 0.0406(4) Uani d . 1 C
H12A -0.0777 1.8362 0.0309 0.061 Uiso calc R 1 H
H12B 0.0029 1.7251 -0.0530 0.061 Uiso calc R 1 H
H12C 0.1356 1.8466 -0.0415 0.061 Uiso calc R 1 H

loop_
_atom_site_aniso_label
_atom_site_aniso_U_11
_atom_site_aniso_U_22
_atom_site_aniso_U_33
_atom_site_aniso_U_12
_atom_site_aniso_U_13
_atom_site_aniso_U_23
Cl1 0.03073(19) 0.01802(16) 0.02813(18) -0.00103(12) -0.00157(13) -0.00509(12)
Cl2 0.02420(17) 0.03121(18) 0.02312(17) -0.00301(12) 0.00309(12) -0.01355(13)
Cl3 0.03295(19) 0.02597(18) 0.02271(17) 0.00095(13) 0.00197(12) -0.01137(13)
O2 0.0344(5) 0.0274(5) 0.0209(5) -0.0057(4) 0.0029(4) -0.0037(4)
O1 0.0370(5) 0.0247(5) 0.0194(4) -0.0033(4) 0.0020(4) -0.0046(4)
C5 0.0167(6) 0.0235(6) 0.0205(6) -0.0045(4) -0.0007(4) -0.0065(5)
N1 0.0195(5) 0.0195(5) 0.0261(5) -0.0018(4) 0.0045(4) -0.0069(4)
C2 0.0186(5) 0.0214(6) 0.0203(6) -0.0025(4) -0.0004(4) -0.0071(5)
C1 0.0163(5) 0.0206(6) 0.0215(6) -0.0024(4) -0.0004(4) -0.0080(5)
C6 0.0174(5) 0.0237(6) 0.0198(6) -0.0027(4) 0.0004(4) -0.0098(5)
C4 0.0182(5) 0.0183(5) 0.0230(6) -0.0018(4) -0.0025(4) -0.0065(4)
C7 0.0209(6) 0.0214(6) 0.0229(6) -0.0054(4) 0.0021(4) -0.0062(5)
C11 0.0233(6) 0.0222(6) 0.0306(7) -0.0013(5) 0.0065(5) -0.0086(5)
C8 0.0274(6) 0.0226(6) 0.0227(6) -0.0023(5) 0.0017(5) -0.0058(5)
C3 0.0186(6) 0.0221(6) 0.0211(6) -0.0006(4) -0.0014(4) -0.0096(5)
C9 0.0285(7) 0.0221(6) 0.0291(7) 0.0002(5) 0.0001(5) -0.0083(5)
C10 0.0236(6) 0.0238(6) 0.0362(7) 0.0004(5) -0.0004(5) -0.0112(5)
C12 0.0421(9) 0.0309(8) 0.0392(8) 0.0074(6) -0.0042(7) -0.0022(6)

loop_
_atom_type_symbol
_atom_type_description
_atom_type_scat_dispersion_real
_atom_type_scat_dispersion_imag
_atom_type_scat_source
C C 0.0033 0.0016 'International Tables Vol C Tables 4.2.6.8 and 6.1.1.4'
H H 0.0000 0.0000 'International Tables Vol C Tables 4.2.6.8 and 6.1.1.4'
N N 0.0061 0.0033 'International Tables Vol C Tables 4.2.6.8 and 6.1.1.4'
O O 0.0106 0.0060 'International Tables Vol C Tables 4.2.6.8 and 6.1.1.4'
Cl Cl 0.1484 0.1585 'International Tables Vol C Tables 4.2.6.8 and 6.1.1.4'

loop_
_geom_angle_atom_site_label_1
_geom_angle_atom_site_label_2
_geom_angle_atom_site_label_3
_geom_angle
O2 C5 C6 123.14(12)
O2 C5 C4 119.91(12)
C6 C5 C4 116.88(11)
C1 N1 C11 123.69(11)
C1 N1 C7 121.70(11)
C11 N1 C7 113.90(10)
O1 C2 C3 119.68(12)
O1 C2 C1 121.60(11)
C3 C2 C1 118.51(11)
N1 C1 C6 127.03(12)
N1 C1 C2 114.93(11)
C6 C1 C2 117.83(11)
C1 C6 C5 123.64(11)
C1 C6 Cl2 122.83(10)
C5 C6 Cl2 113.15(9)
C3 C4 C5 122.34(11)
C3 C4 Cl1 122.41(10)
C5 C4 Cl1 115.24(9)
N1 C7 C8 111.48(11)
N1 C7 H7A 109.3
C8 C7 H7A 109.3
N1 C7 H7B 109.3
C8 C7 H7B 109.3
H7A C7 H7B 108.0
N1 C11 C10 109.52(11)
N1 C11 H11A 109.8
C10 C11 H11A 109.8
N1 C11 H11B 109.8
C10 C11 H11B 109.8
H11A C11 H11B 108.2
C7 C8 C9 111.12(11)
C7 C8 H8A 109.4
C9 C8 H8A 109.4
C7 C8 H8B 109.4
C9 C8 H8B 109.4
H8A C8 H8B 108.0
C4 C3 C2 120.51(11)
C4 C3 Cl3 123.93(10)
C2 C3 Cl3 115.47(9)
C10 C9 C8 108.97(11)
C10 C9 C12 112.57(13)
C8 C9 C12 111.00(12)
C10 C9 H9A 108.1
C8 C9 H9A 108.1
C12 C9 H9A 108.1
C9 C10 C11 112.52(12)
C9 C10 H10A 109.1
C11 C10 H10A 109.1
C9 C10 H10B 109.1
C11 C10 H10B 109.1
H10A C10 H10B 107.8
C9 C12 H12A 109.5
C9 C12 H12B 109.5
H12A C12 H12B 109.5
C9 C12 H12C 109.5
H12A C12 H12C 109.5
H12B C12 H12C 109.5

loop_
_geom_bond_atom_site_label_1
_geom_bond_atom_site_label_2
_geom_bond_distance
_geom_bond_publ_flag
Cl1 C4 1.7069(13) ?
Cl2 C6 1.7315(13) ?
Cl3 C3 1.7083(13) ?
O2 C5 1.2245(16) ?
O1 C2 1.2139(16) ?
N1 C1 1.3534(16) ?
N1 C11 1.4653(16) ?
N1 C7 1.4757(17) ?
C1 C6 1.3741(18) y
C3 C4 1.3363(18) y
C1 C2 1.5192(17) y
C2 C3 1.4914(18) y
C4 C5 1.4979(18) y
C5 C6 1.4564(18) y
C7 C8 1.5219(19) ?
C7 H7A 0.9900 ?
C7 H7B 0.9900 ?
C11 C10 1.530(2) ?
C11 H11A 0.9900 ?
C11 H11B 0.9900 ?
C8 C9 1.5254(19) ?
C8 H8A 0.9900 ?
C8 H8B 0.9900 ?
C9 C10 1.522(2) ?
C9 C12 1.526(2) ?
C9 H9A 1.0000 ?
C10 H10A 0.9900 ?
C10 H10B 0.9900 ?
C12 H12A 0.9800 ?
C12 H12B 0.9800 ?
C12 H12C 0.9800 ?

loop_
_cod_related_entry_id
_cod_related_entry_database
_cod_related_entry_code
1 ChemSpider 21129803
